data_7011914
loop_
_publ_author_name
'Parker, Richard J.'
'Lu, Kevin D.'
'Batten, Stuart R.'
'Moubaraki, Boujemaa'
'Murray, Keith S.'
'Spiccia, Leone'
'Cashion, John D.'
'Rae, A. David'
'Willis, Anthony C.'

_publ_section_title
;
 Synthesis, crystal structures and magnetic properties of linear and
 bent trinuclear complexes formed by hexacyanometallates and copper(ii)
 complexes
;
_journal_issue 19
_journal_name_full 'Journal of the Chemical Society, Dalton Transactions'
_journal_page_first 3723
_journal_paper_doi 10.1039/b205749m
_journal_year 2002
_chemical_formula_sum 'C38 H62 Cu2 Fe N23 O6'
_chemical_formula_weight 1120.04
_chemical_name_systematic
; 
? 
;
_space_group_IT_number 2
_symmetry_cell_setting triclinic
_symmetry_space_group_name_Hall '-P 1'
_symmetry_space_group_name_H-M 'P -1'
_atom_sites_solution_hydrogens geom
_atom_sites_solution_primary direct
_atom_sites_solution_secondary difmap
_audit_creation_method SHELXL-97
_cell_angle_alpha 90.392(1)
_cell_angle_beta 98.007(1)
_cell_angle_gamma 107.933(1)
_cell_formula_units_Z 2
_cell_length_a 9.8849(1)
_cell_length_b 11.4809(1)
_cell_length_c 23.8906(3)
_cell_measurement_reflns_used 41594
_cell_measurement_temperature 173(2)
_cell_measurement_theta_max 30.05
_cell_measurement_theta_min 2.10
_cell_volume 2550.85(5)
_computing_cell_refinement 'DENZO-SMN (Otwinowski & Minor, 1997)'
_computing_data_collection 'COLLECT (Hooft, 1998)'
_computing_data_reduction 'DENZO-SMN (Otwinowski & Minor, 1997)'
_computing_molecular_graphics 'ORTEP-III (Burnett and Johnson, 1996)'
_computing_publication_material 'SHELXL-97 (Sheldrick, 1997b)'
_computing_structure_refinement 'SHELXL-97 (Sheldrick, 1997b)'
_computing_structure_solution 'SHELXS-97 (Sheldrick, 1997a)'
_diffrn_ambient_temperature 173(2)
_diffrn_measured_fraction_theta_full 0.985
_diffrn_measured_fraction_theta_max 0.933
_diffrn_radiation_monochromator graphite
_diffrn_radiation_source 'fine-focus sealed tube'
_diffrn_radiation_type MoK\a
_diffrn_radiation_wavelength 0.71073
_diffrn_reflns_av_R_equivalents 0.0380
_diffrn_reflns_av_sigmaI/netI 0.0591
_diffrn_reflns_limit_h_max 13
_diffrn_reflns_limit_h_min -13
_diffrn_reflns_limit_k_max 16
_diffrn_reflns_limit_k_min -16
_diffrn_reflns_limit_l_max 33
_diffrn_reflns_limit_l_min -33
_diffrn_reflns_number 41594
_diffrn_reflns_theta_full 27.50
_diffrn_reflns_theta_max 30.05
_diffrn_reflns_theta_min 2.10
_exptl_absorpt_coefficient_mu 1.174
_exptl_absorpt_correction_type none
_exptl_crystal_colour green
_exptl_crystal_density_diffrn 1.458
_exptl_crystal_density_method 'not measured'
_exptl_crystal_description rod
_exptl_crystal_F_000 1166
_exptl_crystal_size_max 0.23
_exptl_crystal_size_mid 0.075
_exptl_crystal_size_min 0.075
_refine_diff_density_max 1.976
_refine_diff_density_min -1.010
_refine_diff_density_rms 0.102
_refine_ls_extinction_method none
_refine_ls_goodness_of_fit_ref 1.029
_refine_ls_hydrogen_treatment constr
_refine_ls_matrix_type full
_refine_ls_number_parameters 673
_refine_ls_number_reflns 13921
_refine_ls_number_restraints 1
_refine_ls_restrained_S_all 1.032
_refine_ls_R_factor_all 0.0796
_refine_ls_R_factor_gt 0.0525
_refine_ls_shift/su_max 0.001
_refine_ls_shift/su_mean 0.000
_refine_ls_structure_factor_coef Fsqd
_refine_ls_weighting_details 'calc w=1/[\s^2^(Fo^2^)+(0.0671P)^2^+3.8989P] where P=(Fo^2^+2Fc^2^)/3'
_refine_ls_weighting_scheme calc
_refine_ls_wR_factor_gt 0.1340
_refine_ls_wR_factor_ref 0.1466
_reflns_number_gt 10336
_reflns_number_total 13921
_reflns_threshold_expression >2sigma(I)
_cod_data_source_file b205749m.txt
_cod_data_source_block kev
_cod_depositor_comments
;
The following automatic conversions were performed:
'_symmetry_cell_setting' value 'Triclinic' changed to 'triclinic'
according to '/home/saulius/struct/CIF-dictionaries/cif_core.dic'
dictionary named 'cif_core.dic' version 2.4.1 from 2010-06-29.

Automatic conversion script
Id: cif_fix_enum 1527 2010-12-29 10:47:43Z saulius 
;
_cod_original_sg_symbol_H-M P-1
_cod_database_code 7011914

loop_
_symmetry_equiv_pos_as_xyz
'x, y, z'
'-x, -y, -z'

loop_
_atom_site_label
_atom_site_type_symbol
_atom_site_fract_x
_atom_site_fract_y
_atom_site_fract_z
_atom_site_U_iso_or_equiv
_atom_site_adp_type
_atom_site_occupancy
_atom_site_symmetry_multiplicity
_atom_site_calc_flag
_atom_site_refinement_flags
_atom_site_disorder_assembly
_atom_site_disorder_group
Fe1 Fe 0.85321(4) 0.54548(3) 0.248926(17) 0.01712(10) Uani 1 1 d . . .
Cu1 Cu 0.51365(4) 0.73301(3) 0.133460(16) 0.02124(10) Uani 1 1 d . . .
Cu2 Cu 1.16124(4) 0.90597(3) 0.370414(15) 0.01837(9) Uani 1 1 d . . .
C1 C 0.7202(3) 0.6279(3) 0.21666(14) 0.0237(6) Uani 1 1 d . . .
N1 N 0.6424(3) 0.6757(3) 0.19461(14) 0.0344(7) Uani 1 1 d . . .
C2 C 0.9943(3) 0.7022(3) 0.27245(12) 0.0192(5) Uani 1 1 d . . .
N2 N 1.0762(3) 0.7961(2) 0.28806(11) 0.0245(5) Uani 1 1 d . . .
C3 C 0.9914(3) 0.4636(3) 0.27710(15) 0.0277(7) Uani 1 1 d . . .
N3 N 1.0744(3) 0.4148(3) 0.29267(16) 0.0414(8) Uani 1 1 d . . .
C4 C 0.7076(3) 0.3892(3) 0.22634(13) 0.0223(6) Uani 1 1 d . . .
N4 N 0.6205(3) 0.2970(2) 0.21203(12) 0.0280(6) Uani 1 1 d . . .
C5 C 0.9144(3) 0.5476(3) 0.17552(15) 0.0299(7) Uani 1 1 d . . .
N5 N 0.9487(4) 0.5494(3) 0.13085(14) 0.0480(9) Uani 1 1 d . . .
C6 C 0.7895(3) 0.5446(3) 0.32213(14) 0.0236(6) Uani 1 1 d . . .
N6 N 0.7511(3) 0.5448(3) 0.36572(13) 0.0361(7) Uani 1 1 d . . .
N11 N 0.6571(3) 0.8974(2) 0.13666(12) 0.0256(6) Uani 1 1 d . . .
C11 C 0.8050(3) 0.9204(3) 0.12504(19) 0.0401(9) Uani 1 1 d . . .
H11A H 0.8464 0.8621 0.1459 0.048 Uiso 1 1 calc R . .
H11B H 0.8019 0.9033 0.0841 0.048 Uiso 1 1 calc R . .
C12 C 0.8977(6) 1.0417(4) 0.1402(4) 0.109(3) Uani 1 1 d . . .
H12A H 0.9621 1.0360 0.1750 0.131 Uiso 1 1 calc R . .
H12B H 0.9592 1.0645 0.1101 0.131 Uiso 1 1 calc R . .
C13 C 0.8511(4) 1.1411(3) 0.1498(2) 0.0452(11) Uani 1 1 d . . .
H13A H 0.8536 1.1892 0.1155 0.054 Uiso 1 1 calc R . .
H13B H 0.9174 1.1949 0.1812 0.054 Uiso 1 1 calc R . .
N12 N 0.7054(3) 1.1035(2) 0.16404(13) 0.0305(6) Uani 1 1 d . . .
H12 H 0.6726 1.1584 0.1784 0.037 Uiso 1 1 calc R . .
C14 C 0.6207(3) 0.9869(3) 0.15564(13) 0.0214(6) Uani 1 1 d . . .
C15 C 0.4688(3) 0.9538(3) 0.16861(12) 0.0186(5) Uani 1 1 d . . .
N13 N 0.3985(3) 0.8379(2) 0.16160(11) 0.0217(5) Uani 1 1 d . . .
C16 C 0.2469(3) 0.7971(3) 0.16924(15) 0.0254(6) Uani 1 1 d . . .
H16A H 0.2391 0.7705 0.2083 0.030 Uiso 1 1 calc R . .
H16B H 0.1942 0.7256 0.1429 0.030 Uiso 1 1 calc R . .
C17 C 0.1779(3) 0.8977(3) 0.15866(14) 0.0254(6) Uani 1 1 d . . .
H17A H 0.0790 0.8703 0.1681 0.030 Uiso 1 1 calc R . .
H17B H 0.1726 0.9167 0.1182 0.030 Uiso 1 1 calc R . .
C18 C 0.2684(3) 1.0117(3) 0.19545(15) 0.0269(7) Uani 1 1 d . . .
H18A H 0.2320 1.0813 0.1856 0.032 Uiso 1 1 calc R . .
H18B H 0.2616 0.9963 0.2358 0.032 Uiso 1 1 calc R . .
N14 N 0.4186(3) 1.0417(2) 0.18607(11) 0.0224(5) Uani 1 1 d . . .
H14 H 0.4761 1.1177 0.1919 0.027 Uiso 1 1 calc R . .
N21 N 0.4878(3) 0.6966(3) 0.04837(12) 0.0359(7) Uani 1 1 d . . .
C21 C 0.5587(5) 0.7747(4) 0.00591(17) 0.0574(13) Uani 1 1 d . . .
H21A H 0.6465 0.7544 0.0005 0.069 Uiso 1 1 calc R . .
H21B H 0.5884 0.8615 0.0200 0.069 Uiso 1 1 calc R . .
C22 C 0.4617(6) 0.7591(6) -0.0505(2) 0.083(2) Uani 1 1 d . . .
H22A H 0.3827 0.7934 -0.0468 0.099 Uiso 1 1 calc R . .
H22B H 0.5174 0.8048 -0.0791 0.099 Uiso 1 1 calc R . .
C23 C 0.3995(6) 0.6255(6) -0.06968(19) 0.090(2) Uani 1 1 d . . .
H23A H 0.3242 0.6150 -0.1030 0.108 Uiso 1 1 calc R . .
H23B H 0.4757 0.5947 -0.0806 0.108 Uiso 1 1 calc R . .
N22 N 0.3375(5) 0.5568(4) -0.02291(15) 0.0879(19) Uani 1 1 d . . .
H22 H 0.2676 0.4870 -0.0305 0.105 Uiso 1 1 calc R . .
C24 C 0.3847(4) 0.5976(4) 0.03099(15) 0.0460(11) Uani 1 1 d . . .
C25 C 0.3153(4) 0.5242(3) 0.07721(15) 0.0366(8) Uani 1 1 d . . .
N23 N 0.3628(3) 0.5733(2) 0.12762(11) 0.0253(5) Uani 1 1 d . . .
C26 C 0.3073(4) 0.5054(3) 0.17587(14) 0.0294(7) Uani 1 1 d . . .
H26A H 0.2291 0.5337 0.1867 0.035 Uiso 1 1 calc R . .
H26B H 0.3852 0.5230 0.2086 0.035 Uiso 1 1 calc R . .
C27 C 0.2508(4) 0.3686(3) 0.16195(17) 0.0399(9) Uani 1 1 d . . .
H27A H 0.3316 0.3370 0.1577 0.048 Uiso 1 1 calc R . .
H27B H 0.2022 0.3265 0.1931 0.048 Uiso 1 1 calc R . .
C28 C 0.1470(5) 0.3432(4) 0.10813(18) 0.0511(12) Uani 1 1 d . . .
H28A H 0.1171 0.2549 0.0966 0.061 Uiso 1 1 calc R . .
H28B H 0.0602 0.3649 0.1138 0.061 Uiso 1 1 calc R . .
N24 N 0.2156(4) 0.4156(3) 0.06406(14) 0.0561(11) Uani 1 1 d . . .
H24 H 0.1910 0.3874 0.0285 0.067 Uiso 1 1 calc R . .
N31 N 1.0077(3) 0.9831(2) 0.35494(10) 0.0194(5) Uani 1 1 d . . .
C31 C 0.8527(3) 0.9176(3) 0.34937(14) 0.0247(6) Uani 1 1 d . . .
H31A H 0.8179 0.9272 0.3855 0.030 Uiso 1 1 calc R . .
H31B H 0.8355 0.8291 0.3413 0.030 Uiso 1 1 calc R . .
C32 C 0.7695(3) 0.9667(3) 0.30211(14) 0.0276(7) Uani 1 1 d . . .
H32A H 0.7959 0.9493 0.2652 0.033 Uiso 1 1 calc R . .
H32B H 0.6649 0.9265 0.3010 0.033 Uiso 1 1 calc R . .
C33 C 0.8058(3) 1.1035(3) 0.31315(15) 0.0298(7) Uani 1 1 d . . .
H33A H 0.7576 1.1387 0.2816 0.036 Uiso 1 1 calc R . .
H33B H 0.7723 1.1207 0.3486 0.036 Uiso 1 1 calc R . .
N32 N 0.9620(3) 1.1580(2) 0.31806(12) 0.0258(6) Uani 1 1 d . . .
H32 H 0.9989 1.2339 0.3086 0.031 Uiso 1 1 calc R . .
C34 C 1.0491(3) 1.0926(3) 0.33701(12) 0.0192(5) Uani 1 1 d . . .
C35 C 1.2086(3) 1.1455(3) 0.33476(12) 0.0196(6) Uani 1 1 d . . .
N33 N 1.2807(2) 1.0699(2) 0.34756(10) 0.0187(5) Uani 1 1 d . . .
C36 C 1.4371(3) 1.1117(3) 0.34623(13) 0.0222(6) Uani 1 1 d . . .
H36A H 1.4561 1.0814 0.3102 0.027 Uiso 1 1 calc R . .
H36B H 1.4852 1.0759 0.3775 0.027 Uiso 1 1 calc R . .
C37 C 1.5008(3) 1.2503(3) 0.35173(14) 0.0265(7) Uani 1 1 d . . .
H37A H 1.5025 1.2797 0.3909 0.032 Uiso 1 1 calc R . .
H37B H 1.6009 1.2747 0.3436 0.032 Uiso 1 1 calc R . .
C38 C 1.4120(3) 1.3084(3) 0.31075(17) 0.0315(7) Uani 1 1 d . . .
H38A H 1.4456 1.3984 0.3182 0.038 Uiso 1 1 calc R . .
H38B H 1.4237 1.2907 0.2714 0.038 Uiso 1 1 calc R . .
N34 N 1.2602(3) 1.2587(2) 0.31782(12) 0.0245(5) Uani 1 1 d . . .
H34 H 1.2030 1.3040 0.3108 0.029 Uiso 1 1 calc R . .
N41 N 1.3059(3) 0.8184(2) 0.38262(11) 0.0205(5) Uani 1 1 d . . .
C41 C 1.4091(3) 0.8157(3) 0.34455(14) 0.0250(6) Uani 1 1 d . . .
H41A H 1.5064 0.8670 0.3618 0.030 Uiso 1 1 calc R . .
H41B H 1.3836 0.8509 0.3084 0.030 Uiso 1 1 calc R . .
C42 C 1.4107(4) 0.6855(3) 0.33273(14) 0.0299(7) Uani 1 1 d . . .
H42A H 1.3167 0.6357 0.3118 0.036 Uiso 1 1 calc R . .
H42B H 1.4862 0.6869 0.3093 0.036 Uiso 1 1 calc R . .
C43 C 1.4405(4) 0.6302(4) 0.38866(16) 0.0382(8) Uani 1 1 d . . .
H43A H 1.4294 0.5422 0.3823 0.046 Uiso 1 1 calc R . .
H43B H 1.5403 0.6722 0.4069 0.046 Uiso 1 1 calc R . .
N42 N 1.3387(3) 0.6442(3) 0.42519(12) 0.0319(6) Uani 1 1 d . . .
H42 H 1.3162 0.5925 0.4519 0.038 Uiso 1 1 calc R . .
C44 C 1.2796(3) 0.7340(3) 0.41863(13) 0.0215(6) Uani 1 1 d . . .
C45 C 1.1653(3) 0.7380(3) 0.45402(12) 0.0208(6) Uani 1 1 d . . .
N43 N 1.0915(3) 0.8093(2) 0.43623(10) 0.0205(5) Uani 1 1 d . . .
C46 C 0.9811(3) 0.8207(3) 0.46930(13) 0.0248(6) Uani 1 1 d . . .
H46A H 0.8870 0.7619 0.4531 0.030 Uiso 1 1 calc R . .
H46B H 0.9730 0.9044 0.4665 0.030 Uiso 1 1 calc R . .
C48 C 1.0429(4) 0.6739(3) 0.53566(14) 0.0299(7) Uani 1 1 d . . .
H48A H 1.0797 0.6628 0.5753 0.036 Uiso 1 1 calc R . .
H48B H 0.9517 0.6070 0.5239 0.036 Uiso 1 1 calc R . .
C47 C 1.0160(4) 0.7963(3) 0.53149(14) 0.0292(7) Uani 1 1 d . . .
H47A H 1.1025 0.8620 0.5495 0.035 Uiso 1 1 calc R . .
H47B H 0.9348 0.7959 0.5516 0.035 Uiso 1 1 calc R . .
N44 N 1.1482(3) 0.6687(2) 0.49892(11) 0.0265(6) Uani 1 1 d . . .
H44 H 1.2006 0.6196 0.5065 0.032 Uiso 1 1 calc R . .
N51 N 0.4047(6) 0.0515(5) 0.5100(3) 0.052(2) Uani 0.50 1 d PD . .
O51 O 0.4974(8) 0.1024(7) 0.4830(3) 0.0583(17) Uani 0.50 1 d P . .
O52 O 0.3935(8) -0.0493(6) 0.5298(3) 0.074(2) Uani 0.50 1 d P . .
O53 O 0.3187(6) 0.1021(4) 0.5112(3) 0.0439(14) Uani 0.50 1 d PD . .
N61 N 0.0000 0.0000 0.0000 0.105(3) Uani 1 2 d S . .
O61 O 0.1296(9) 0.0601(8) 0.0330(4) 0.074(2) Uani 0.50 1 d P . .
O62 O -0.037(2) -0.1059(10) -0.0010(6) 0.129(5) Uani 0.50 1 d P . .
O63 O -0.0764(13) 0.0849(14) -0.0123(6) 0.159(8) Uani 0.50 1 d P . .
O1 O 0.6621(2) 0.4796(2) 0.46744(10) 0.0285(5) Uani 1 1 d . . .
O2 O 0.3739(3) 0.3366(3) 0.46748(12) 0.0459(7) Uani 1 1 d . . .
O3 O 0.8925(6) 0.6978(4) 0.0444(2) 0.0685(14) Uani 0.70 1 d P . .
O4 O 1.0163(14) 0.6624(13) 0.0301(4) 0.075(4) Uani 0.30 1 d P . .

loop_
_atom_site_aniso_label
_atom_site_aniso_U_11
_atom_site_aniso_U_22
_atom_site_aniso_U_33
_atom_site_aniso_U_23
_atom_site_aniso_U_13
_atom_site_aniso_U_12
Fe1 0.0162(2) 0.01248(18) 0.0224(2) 0.00158(15) 0.00517(15) 0.00290(15)
Cu1 0.01752(18) 0.01448(17) 0.0294(2) -0.00022(14) 0.00179(14) 0.00237(14)
Cu2 0.01660(17) 0.01726(17) 0.02313(19) 0.00443(13) 0.00558(13) 0.00679(14)
C1 0.0213(15) 0.0177(13) 0.0292(16) 0.0012(12) 0.0023(12) 0.0023(12)
N1 0.0283(15) 0.0262(14) 0.0443(18) 0.0046(12) -0.0068(12) 0.0073(12)
C2 0.0191(14) 0.0205(14) 0.0198(14) 0.0023(11) 0.0051(10) 0.0080(12)
N2 0.0239(13) 0.0207(12) 0.0278(14) -0.0025(10) 0.0055(10) 0.0046(11)
C3 0.0240(16) 0.0174(14) 0.0421(19) 0.0035(13) 0.0094(13) 0.0049(12)
N3 0.0325(16) 0.0278(15) 0.070(2) 0.0160(15) 0.0126(15) 0.0163(13)
C4 0.0246(15) 0.0178(14) 0.0271(15) 0.0009(11) 0.0105(12) 0.0077(12)
N4 0.0279(14) 0.0176(12) 0.0366(16) -0.0037(11) 0.0127(11) 0.0011(11)
C5 0.0230(16) 0.0263(16) 0.0341(18) -0.0025(13) 0.0088(13) -0.0032(13)
N5 0.0394(18) 0.056(2) 0.0360(18) -0.0092(15) 0.0163(14) -0.0079(16)
C6 0.0211(15) 0.0167(13) 0.0304(17) 0.0013(11) 0.0055(12) 0.0014(11)
N6 0.0388(17) 0.0324(15) 0.0337(16) 0.0020(12) 0.0151(13) 0.0020(13)
N11 0.0151(12) 0.0180(12) 0.0431(16) -0.0032(11) 0.0048(10) 0.0040(10)
C11 0.0159(16) 0.0331(18) 0.070(3) -0.0131(18) 0.0105(16) 0.0042(14)
C12 0.050(3) 0.025(2) 0.268(10) -0.002(3) 0.098(5) 0.001(2)
C13 0.0192(17) 0.0289(18) 0.082(3) -0.0159(19) 0.0215(18) -0.0060(14)
N12 0.0176(13) 0.0165(12) 0.0550(19) -0.0073(12) 0.0127(12) -0.0012(10)
C14 0.0134(13) 0.0169(13) 0.0312(16) 0.0006(11) 0.0025(11) 0.0013(11)
C15 0.0161(13) 0.0176(13) 0.0210(14) 0.0021(10) 0.0022(10) 0.0039(11)
N13 0.0153(12) 0.0153(11) 0.0335(14) 0.0016(10) 0.0046(10) 0.0030(9)
C16 0.0165(14) 0.0197(14) 0.0384(18) 0.0008(12) 0.0087(12) 0.0013(12)
C17 0.0152(14) 0.0249(15) 0.0361(18) 0.0006(13) 0.0051(12) 0.0059(12)
C18 0.0182(15) 0.0227(15) 0.0401(19) -0.0021(13) 0.0089(12) 0.0049(12)
N14 0.0163(12) 0.0152(11) 0.0346(15) -0.0021(10) 0.0077(10) 0.0018(9)
N21 0.0338(16) 0.0318(15) 0.0264(15) 0.0049(12) 0.0022(12) -0.0116(13)
C21 0.051(3) 0.058(3) 0.034(2) 0.0139(19) 0.0017(18) -0.024(2)
C22 0.067(3) 0.100(4) 0.037(3) 0.035(3) -0.005(2) -0.032(3)
C23 0.079(4) 0.112(5) 0.023(2) 0.011(2) -0.002(2) -0.046(3)
N22 0.093(3) 0.088(3) 0.0202(17) -0.0061(18) 0.0054(18) -0.061(3)
C24 0.045(2) 0.044(2) 0.0245(18) 0.0029(15) 0.0020(15) -0.0202(18)
C25 0.040(2) 0.0265(17) 0.0272(17) -0.0016(13) 0.0070(14) -0.0135(15)
N23 0.0269(13) 0.0171(12) 0.0273(14) 0.0015(10) 0.0050(10) -0.0003(10)
C26 0.0358(18) 0.0232(15) 0.0272(17) 0.0044(12) 0.0112(13) 0.0034(14)
C27 0.051(2) 0.0220(16) 0.047(2) 0.0097(15) 0.0251(18) 0.0047(16)
C28 0.062(3) 0.0285(19) 0.045(2) -0.0025(16) 0.024(2) -0.0191(19)
N24 0.066(2) 0.0406(19) 0.0313(18) -0.0066(14) 0.0128(16) -0.0304(17)
N31 0.0170(12) 0.0197(11) 0.0231(12) 0.0033(9) 0.0059(9) 0.0068(10)
C31 0.0180(14) 0.0240(15) 0.0325(17) 0.0048(12) 0.0067(12) 0.0060(12)
C32 0.0172(14) 0.0343(17) 0.0292(17) 0.0057(13) 0.0037(12) 0.0051(13)
C33 0.0200(15) 0.0366(18) 0.0371(19) 0.0132(14) 0.0051(13) 0.0143(14)
N32 0.0198(13) 0.0250(13) 0.0358(15) 0.0099(11) 0.0057(10) 0.0107(11)
C34 0.0203(14) 0.0207(13) 0.0183(13) 0.0009(11) 0.0042(10) 0.0083(11)
C35 0.0204(14) 0.0186(13) 0.0199(14) -0.0004(11) 0.0052(10) 0.0053(11)
N33 0.0151(11) 0.0174(11) 0.0230(12) -0.0002(9) 0.0024(9) 0.0045(9)
C36 0.0146(13) 0.0214(14) 0.0286(16) 0.0020(12) 0.0032(11) 0.0029(11)
C37 0.0200(15) 0.0231(15) 0.0344(18) -0.0027(13) 0.0071(12) 0.0025(12)
C38 0.0257(16) 0.0197(15) 0.052(2) 0.0067(14) 0.0185(15) 0.0057(13)
N34 0.0212(13) 0.0175(12) 0.0377(15) 0.0071(10) 0.0111(11) 0.0071(10)
N41 0.0181(12) 0.0227(12) 0.0236(13) 0.0054(10) 0.0055(9) 0.0093(10)
C41 0.0252(15) 0.0276(15) 0.0267(16) 0.0054(12) 0.0091(12) 0.0123(13)
C42 0.0343(18) 0.0333(17) 0.0295(17) 0.0021(13) 0.0133(13) 0.0174(15)
C43 0.052(2) 0.043(2) 0.038(2) 0.0122(16) 0.0218(17) 0.0344(18)
N42 0.0421(17) 0.0341(15) 0.0329(16) 0.0153(12) 0.0179(12) 0.0256(13)
C44 0.0216(14) 0.0231(14) 0.0218(14) 0.0022(11) 0.0053(11) 0.0091(12)
C45 0.0227(14) 0.0194(13) 0.0209(14) 0.0028(11) 0.0062(11) 0.0063(12)
N43 0.0213(12) 0.0222(12) 0.0213(12) 0.0036(9) 0.0064(9) 0.0099(10)
C46 0.0277(16) 0.0279(15) 0.0241(15) 0.0029(12) 0.0109(12) 0.0130(13)
C48 0.0341(18) 0.0334(17) 0.0273(17) 0.0106(13) 0.0140(13) 0.0137(15)
C47 0.0347(18) 0.0338(17) 0.0242(16) 0.0034(13) 0.0104(13) 0.0155(15)
N44 0.0315(14) 0.0268(13) 0.0274(14) 0.0102(11) 0.0105(11) 0.0150(12)
N51 0.071(5) 0.037(4) 0.016(3) -0.014(3) 0.004(3) -0.028(4)
O51 0.072(4) 0.077(5) 0.032(3) 0.003(3) 0.004(3) 0.034(4)
O52 0.072(5) 0.038(3) 0.088(5) 0.013(3) -0.035(4) 0.001(3)
O53 0.041(3) 0.013(2) 0.067(4) 0.005(2) -0.016(3) 0.004(2)
N61 0.141(9) 0.085(7) 0.067(5) 0.014(5) 0.050(6) -0.013(7)
O61 0.063(5) 0.079(5) 0.073(5) 0.025(4) 0.011(4) 0.011(4)
O62 0.182(15) 0.056(7) 0.136(11) 0.000(6) 0.037(11) 0.014(8)
O63 0.105(9) 0.146(12) 0.141(11) 0.103(9) -0.062(8) -0.051(8)
O1 0.0349(13) 0.0289(11) 0.0262(12) 0.0088(9) 0.0089(9) 0.0142(10)
O2 0.0464(16) 0.0459(16) 0.0462(17) -0.0093(13) 0.0095(12) 0.0148(13)
O3 0.078(4) 0.053(3) 0.054(3) -0.006(2) -0.016(3) 0.003(3)
O4 0.076(8) 0.105(10) 0.021(5) 0.003(5) 0.000(5) 0.000(7)

loop_
_atom_type_symbol
_atom_type_description
_atom_type_scat_dispersion_real
_atom_type_scat_dispersion_imag
_atom_type_scat_source
C C 0.0033 0.0016 'International Tables Vol C Tables 4.2.6.8 and 6.1.1.4'
H H 0.0000 0.0000 'International Tables Vol C Tables 4.2.6.8 and 6.1.1.4'
N N 0.0061 0.0033 'International Tables Vol C Tables 4.2.6.8 and 6.1.1.4'
O O 0.0106 0.0060 'International Tables Vol C Tables 4.2.6.8 and 6.1.1.4'
Fe Fe 0.3463 0.8444 'International Tables Vol C Tables 4.2.6.8 and 6.1.1.4'
Cu Cu 0.3201 1.2651 'International Tables Vol C Tables 4.2.6.8 and 6.1.1.4'

loop_
_geom_angle_atom_site_label_1
_geom_angle_atom_site_label_2
_geom_angle_atom_site_label_3
_geom_angle
_geom_angle_site_symmetry_1
_geom_angle_site_symmetry_3
_geom_angle_publ_flag
C1 Fe1 C2 89.75(12) . . ?
C1 Fe1 C5 87.42(15) . . ?
C2 Fe1 C5 91.99(13) . . ?
C1 Fe1 C3 176.58(14) . . ?
C2 Fe1 C3 90.05(13) . . ?
C5 Fe1 C3 89.18(15) . . ?
C1 Fe1 C6 91.68(13) . . ?
C2 Fe1 C6 88.03(12) . . ?
C5 Fe1 C6 179.09(14) . . ?
C3 Fe1 C6 91.72(14) . . ?
C1 Fe1 C4 89.33(13) . . ?
C2 Fe1 C4 178.43(12) . . ?
C5 Fe1 C4 89.25(13) . . ?
C3 Fe1 C4 90.94(13) . . ?
C6 Fe1 C4 90.72(12) . . ?
N23 Cu1 N11 176.65(11) . . ?
N23 Cu1 N21 80.79(11) . . ?
N11 Cu1 N21 97.77(11) . . ?
N23 Cu1 N1 91.90(11) . . ?
N11 Cu1 N1 91.38(11) . . ?
N21 Cu1 N1 126.81(14) . . ?
N23 Cu1 N13 98.04(10) . . ?
N11 Cu1 N13 79.88(10) . . ?
N21 Cu1 N13 117.08(12) . . ?
N1 Cu1 N13 116.11(12) . . ?
N31 Cu2 N41 175.95(11) . . ?
N31 Cu2 N43 98.20(10) . . ?
N41 Cu2 N43 81.42(10) . . ?
N31 Cu2 N33 81.50(10) . . ?
N41 Cu2 N33 101.17(10) . . ?
N43 Cu2 N33 144.49(10) . . ?
N31 Cu2 N2 89.05(10) . . ?
N41 Cu2 N2 87.36(10) . . ?
N43 Cu2 N2 111.84(10) . . ?
N33 Cu2 N2 103.67(10) . . ?
N1 C1 Fe1 176.3(3) . . ?
C1 N1 Cu1 161.9(3) . . ?
N2 C2 Fe1 177.7(3) . . ?
C2 N2 Cu2 137.2(2) . . ?
N3 C3 Fe1 178.5(3) . . ?
N4 C4 Fe1 178.8(3) . . ?
N5 C5 Fe1 178.6(4) . . ?
N6 C6 Fe1 179.5(3) . . ?
C14 N11 C11 119.1(3) . . ?
C14 N11 Cu1 116.4(2) . . ?
C11 N11 Cu1 124.1(2) . . ?
C12 C11 N11 114.5(3) . . ?
C13 C12 C11 124.4(4) . . ?
C12 C13 N12 112.1(3) . . ?
C14 N12 C13 121.2(3) . . ?
N11 C14 N12 125.4(3) . . ?
N11 C14 C15 115.4(2) . . ?
N12 C14 C15 119.2(3) . . ?
N13 C15 N14 126.0(3) . . ?
N13 C15 C14 114.1(2) . . ?
N14 C15 C14 119.8(2) . . ?
C15 N13 C16 118.5(2) . . ?
C15 N13 Cu1 114.03(19) . . ?
C16 N13 Cu1 127.24(19) . . ?
N13 C16 C17 111.9(2) . . ?
C16 C17 C18 108.8(3) . . ?
N14 C18 C17 109.1(2) . . ?
C15 N14 C18 120.3(2) . . ?
C24 N21 C21 118.2(3) . . ?
C24 N21 Cu1 113.3(2) . . ?
C21 N21 Cu1 128.1(2) . . ?
N21 C21 C22 112.2(3) . . ?
C23 C22 C21 110.6(5) . . ?
N22 C23 C22 108.5(4) . . ?
C24 N22 C23 121.5(4) . . ?
N21 C24 N22 125.9(3) . . ?
N21 C24 C25 114.9(3) . . ?
N22 C24 C25 119.2(3) . . ?
N23 C25 N24 125.4(3) . . ?
N23 C25 C24 115.0(3) . . ?
N24 C25 C24 119.6(3) . . ?
C25 N23 C26 119.0(3) . . ?
C25 N23 Cu1 115.8(2) . . ?
C26 N23 Cu1 125.1(2) . . ?
N23 C26 C27 111.7(3) . . ?
C28 C27 C26 109.4(3) . . ?
N24 C28 C27 109.2(3) . . ?
C25 N24 C28 120.4(3) . . ?
C34 N31 C31 118.7(2) . . ?
C34 N31 Cu2 114.62(19) . . ?
C31 N31 Cu2 125.03(19) . . ?
N31 C31 C32 111.0(2) . . ?
C33 C32 C31 108.4(3) . . ?
N32 C33 C32 108.1(3) . . ?
C34 N32 C33 120.3(3) . . ?
N31 C34 N32 125.3(3) . . ?
N31 C34 C35 115.5(2) . . ?
N32 C34 C35 119.0(3) . . ?
N33 C35 N34 126.5(3) . . ?
N33 C35 C34 114.2(2) . . ?
N34 C35 C34 119.2(3) . . ?
C35 N33 C36 118.7(2) . . ?
C35 N33 Cu2 113.96(19) . . ?
C36 N33 Cu2 127.29(19) . . ?
N33 C36 C37 112.5(2) . . ?
C38 C37 C36 110.1(3) . . ?
N34 C38 C37 109.4(3) . . ?
C35 N34 C38 120.3(3) . . ?
C44 N41 C41 117.6(2) . . ?
C44 N41 Cu2 114.2(2) . . ?
C41 N41 Cu2 125.63(19) . . ?
N41 C41 C42 111.6(3) . . ?
C43 C42 C41 108.6(3) . . ?
N42 C43 C42 108.7(3) . . ?
C44 N42 C43 121.1(3) . . ?
N41 C44 N42 126.2(3) . . ?
N41 C44 C45 114.7(3) . . ?
N42 C44 C45 119.0(3) . . ?
N43 C45 N44 126.5(3) . . ?
N43 C45 C44 114.5(3) . . ?
N44 C45 C44 119.0(3) . . ?
C45 N43 C46 117.8(2) . . ?
C45 N43 Cu2 113.72(19) . . ?
C46 N43 Cu2 128.11(19) . . ?
N43 C46 C47 112.0(3) . . ?
N44 C48 C47 109.4(3) . . ?
C48 C47 C46 109.3(3) . . ?
C45 N44 C48 120.6(3) . . ?
O53 N51 O51 112.9(7) . . ?
O53 N51 O52 123.3(7) . . ?
O51 N51 O52 123.4(7) . . ?
N51 O51 O52 122.6(7) . 2_656 ?
N51 O52 O51 114.0(8) . 2_656 ?
O62 N61 O62 180(3) 2 . ?
O62 N61 O61 63.3(9) 2 . ?
O62 N61 O61 116.7(9) . . ?
O62 N61 O61 116.7(9) 2 2 ?
O62 N61 O61 63.3(9) . 2 ?
O61 N61 O61 180.0(13) . 2 ?
O62 N61 O63 48.0(9) 2 . ?
O62 N61 O63 132.0(9) . . ?
O61 N61 O63 108.5(6) . . ?
O61 N61 O63 71.5(6) 2 . ?
O62 N61 O63 132.0(9) 2 2 ?
O62 N61 O63 48.0(9) . 2 ?
O61 N61 O63 71.5(6) . 2 ?
O61 N61 O63 108.5(6) 2 2 ?
O63 N61 O63 180.0(10) . 2 ?
O62 O61 N61 50.2(6) 2 . ?
O62 O61 O63 103.9(8) 2 2 ?
N61 O61 O63 55.2(5) . 2 ?
O63 O62 N61 78.8(13) 2 . ?
O63 O62 O61 139.6(15) 2 2 ?
N61 O62 O61 66.5(9) . 2 ?
O62 O63 N61 53.3(10) 2 . ?
O62 O63 O61 104.2(17) 2 2 ?
N61 O63 O61 53.3(7) . 2 ?

loop_
_geom_bond_atom_site_label_1
_geom_bond_atom_site_label_2
_geom_bond_distance
_geom_bond_site_symmetry_2
_geom_bond_publ_flag
Fe1 C1 1.927(3) . ?
Fe1 C2 1.929(3) . ?
Fe1 C5 1.931(3) . ?
Fe1 C3 1.935(3) . ?
Fe1 C6 1.939(3) . ?
Fe1 C4 1.940(3) . ?
Cu1 N23 1.965(2) . ?
Cu1 N11 1.975(3) . ?
Cu1 N21 2.037(3) . ?
Cu1 N1 2.049(3) . ?
Cu1 N13 2.060(2) . ?
Cu2 N31 1.975(2) . ?
Cu2 N41 1.978(2) . ?
Cu2 N43 2.008(2) . ?
Cu2 N33 2.014(2) . ?
Cu2 N2 2.241(3) . ?
C1 N1 1.149(4) . ?
C2 N2 1.153(4) . ?
C3 N3 1.153(4) . ?
C4 N4 1.153(4) . ?
C5 N5 1.162(5) . ?
C6 N6 1.157(4) . ?
N11 C14 1.288(4) . ?
N11 C11 1.469(4) . ?
C11 C12 1.424(6) . ?
C12 C13 1.385(6) . ?
C13 N12 1.460(4) . ?
N12 C14 1.339(4) . ?
C14 C15 1.508(4) . ?
C15 N13 1.294(4) . ?
C15 N14 1.341(4) . ?
N13 C16 1.464(4) . ?
C16 C17 1.518(4) . ?
C17 C18 1.526(4) . ?
C18 N14 1.468(4) . ?
N21 C24 1.291(4) . ?
N21 C21 1.465(5) . ?
C21 C22 1.516(6) . ?
C22 C23 1.507(8) . ?
C23 N22 1.467(6) . ?
N22 C24 1.336(5) . ?
C24 C25 1.506(5) . ?
C25 N23 1.288(4) . ?
C25 N24 1.333(4) . ?
N23 C26 1.470(4) . ?
C26 C27 1.514(5) . ?
C27 C28 1.495(6) . ?
C28 N24 1.457(5) . ?
N31 C34 1.292(4) . ?
N31 C31 1.471(4) . ?
C31 C32 1.518(4) . ?
C32 C33 1.511(5) . ?
C33 N32 1.464(4) . ?
N32 C34 1.343(4) . ?
C34 C35 1.514(4) . ?
C35 N33 1.296(4) . ?
C35 N34 1.331(4) . ?
N33 C36 1.476(4) . ?
C36 C37 1.518(4) . ?
C37 C38 1.517(5) . ?
C38 N34 1.467(4) . ?
N41 C44 1.290(4) . ?
N41 C41 1.465(4) . ?
C41 C42 1.524(4) . ?
C42 C43 1.515(5) . ?
C43 N42 1.464(4) . ?
N42 C44 1.333(4) . ?
C44 C45 1.514(4) . ?
C45 N43 1.291(4) . ?
C45 N44 1.338(4) . ?
N43 C46 1.470(4) . ?
C46 C47 1.526(4) . ?
C48 N44 1.466(4) . ?
C48 C47 1.510(5) . ?
N51 O53 1.171(3) . ?
N51 O51 1.198(9) . ?
N51 O52 1.232(9) . ?
O51 O52 1.457(11) 2_656 ?
O52 O51 1.457(11) 2_656 ?
N61 O62 1.156(11) 2 ?
N61 O62 1.156(11) . ?
N61 O61 1.381(8) . ?
N61 O61 1.381(8) 2 ?
N61 O63 1.415(17) . ?
N61 O63 1.415(17) 2 ?
O61 O62 1.344(19) 2 ?
O61 O63 1.633(19) 2 ?
O62 O63 1.072(18) 2 ?
O62 O61 1.344(19) 2 ?
O63 O62 1.072(18) 2 ?
O63 O61 1.633(19) 2 ?
O3 O4 1.483(15) . ?
